data_7054850
loop_
_publ_author_name
'Jayaratna, Naleen B.'
'Hettiarachchi, Champika V.'
'Yousufuddin, Muhammed'
'Rasika Dias, H. V.'

_publ_section_title
;
 Isolable arene sandwiched copper(i) pyrazolates
;
_journal_issue 7
_journal_name_full 'New J. Chem.'
_journal_page_first 5092
_journal_paper_doi 10.1039/C5NJ01002K
_journal_volume 39
_journal_year 2015
_chemical_formula_moiety 'C15 H3 Cu3 F18 N6, 2(C5 H4)'
_chemical_formula_sum 'C25 H11 Cu3 F18 N6'
_chemical_formula_weight 928.02
_space_group_crystal_system triclinic
_space_group_IT_number 2
_space_group_name_Hall '-P 1'
_space_group_name_H-M_alt 'P -1'
_symmetry_space_group_name_Hall '-P 1'
_symmetry_space_group_name_H-M 'P -1'
_atom_sites_solution_hydrogens geom
_audit_creation_date 2015-05-10
_audit_creation_method
;
Olex2 1.2
(compiled 2015.01.26 svn.r3150 for OlexSys, GUI svn.r4998)
;
_audit_update_record
;
2015-05-10 deposited with the CCDC.
2015-05-12 downloaded from the CCDC.
;
_cell_angle_alpha 109.803(2)
_cell_angle_beta 117.447(2)
_cell_angle_gamma 95.807(2)
_cell_formula_units_Z 2
_cell_length_a 11.7936(11)
_cell_length_b 12.4534(11)
_cell_length_c 12.7263(11)
_cell_measurement_reflns_used 9949
_cell_measurement_temperature 100(2)
_cell_measurement_theta_max 40.30
_cell_measurement_theta_min 3.14
_cell_volume 1484.7(2)
_computing_cell_refinement 'SAINT v8.34A (Bruker, 2013)'
_computing_data_reduction 'SAINT v8.34A (Bruker, 2013)'
_computing_molecular_graphics 'Olex2 (Dolomanov et al., 2009)'
_computing_publication_material 'Olex2 (Dolomanov et al., 2009)'
_computing_structure_refinement 'ShelXL (Sheldrick, 2008)'
_diffrn_ambient_temperature 100.0
_diffrn_measured_fraction_theta_full 0.981
_diffrn_measured_fraction_theta_max 0.984
_diffrn_measurement_device_type 'Bruker APEX-II CCD'
_diffrn_measurement_method '\f and \w scans'
_diffrn_radiation_type MoK\a
_diffrn_radiation_wavelength 0.71073
_diffrn_reflns_av_R_equivalents 0.0134
_diffrn_reflns_av_unetI/netI 0.0159
_diffrn_reflns_laue_measured_fraction_full 0.981
_diffrn_reflns_laue_measured_fraction_max 0.984
_diffrn_reflns_limit_h_max 15
_diffrn_reflns_limit_h_min -15
_diffrn_reflns_limit_k_max 15
_diffrn_reflns_limit_k_min -15
_diffrn_reflns_limit_l_max 16
_diffrn_reflns_limit_l_min -16
_diffrn_reflns_number 16256
_diffrn_reflns_point_group_measured_fraction_full 0.981
_diffrn_reflns_point_group_measured_fraction_max 0.984
_diffrn_reflns_theta_full 25.000
_diffrn_reflns_theta_max 27.000
_diffrn_reflns_theta_min 3.135
_diffrn_standards_number 0
_exptl_absorpt_coefficient_mu 2.274
_exptl_absorpt_correction_T_max 0.8377
_exptl_absorpt_correction_T_min 0.5966
_exptl_absorpt_correction_type multi-scan
_exptl_absorpt_process_details
;
SADABS-2014/5 (Bruker,2014/5) was used for absorption correction.
wR2(int) was 0.0359 before and 0.0292 after correction.
The Ratio of minimum to maximum transmission is 0.7122.
The \l/2 correction factor is 0.00150.
;
_exptl_crystal_colour colourless
_exptl_crystal_colour_primary colourless
_exptl_crystal_density_diffrn 2.076
_exptl_crystal_description prism
_exptl_crystal_F_000 904
_exptl_crystal_size_max 0.505
_exptl_crystal_size_mid 0.292
_exptl_crystal_size_min 0.146
_refine_diff_density_max 0.428
_refine_diff_density_min -0.364
_refine_diff_density_rms 0.059
_refine_ls_extinction_method none
_refine_ls_goodness_of_fit_ref 1.040
_refine_ls_hydrogen_treatment constr
_refine_ls_matrix_type full
_refine_ls_number_parameters 500
_refine_ls_number_reflns 6379
_refine_ls_number_restraints 61
_refine_ls_restrained_S_all 1.076
_refine_ls_R_factor_all 0.0235
_refine_ls_R_factor_gt 0.0223
_refine_ls_shift/su_max 0.001
_refine_ls_shift/su_mean 0.000
_refine_ls_structure_factor_coef Fsqd
_refine_ls_weighting_details 'w=1/[\s^2^(Fo^2^)+(0.0292P)^2^+1.1218P] where P=(Fo^2^+2Fc^2^)/3'
_refine_ls_weighting_scheme calc
_refine_ls_wR_factor_gt 0.0569
_refine_ls_wR_factor_ref 0.0576
_reflns_Friedel_coverage 0.000
_reflns_number_gt 6098
_reflns_number_total 6379
_reflns_threshold_expression 'I > 2\s(I)'
_cod_data_source_file c5nj01002k2.cif
_cod_data_source_block rad194_0m_a_final
_cod_depositor_comments 'Adding full bibliography for 7054848--7054850.cif.'
_cod_database_code 7054850
_shelx_space_group_comment
;
The symmetry employed for this shelxl refinement is uniquely defined
by the following loop, which should always be used as a source of
symmetry information in preference to the above space-group names.
They are only intended as comments.
;
_shelx_estimated_absorpt_t_max 0.732
_shelx_estimated_absorpt_t_min 0.393
_olex2_refinement_description
;
1. Fixed Uiso
 At 1.2 times of:
  All C(H) groups
2. Restrained distances
 C9-F7 = C9-F8 = C9-F9 = C9A-F7A = C9A-F8A = C9A-F9A
 1.335 with sigma of 0.005
 F7-F8 \\sim F8-F9 \\sim F9-F7
 with sigma of 0.01
 F7A-F8A \\sim F8A-F9A \\sim F9A-F7A
 with sigma of 0.01
 C9-C6 \\sim C9A-C6
 with sigma of 0.01
3. Uiso/Uaniso restraints and constraints
Uanis(F8A) \\sim Ueq, Uanis(F8) \\sim Ueq, Uanis(F9A) \\sim Ueq, Uanis(F9)
\\sim Ueq, Uanis(F7A) \\sim Ueq, Uanis(F7) \\sim Ueq: with sigma of 0.005 and
sigma for terminal atoms of 0.005
Uanis(C9) \\sim Ueq, Uanis(C9A) \\sim Ueq: with sigma of 0.01 and sigma for
terminal atoms of 0.01
Uanis(C9) = Uanis(C9A)
4. Others
 Sof(C9A)=Sof(F8A)=Sof(F7A)=Sof(F9A)=1-FVAR(1)
 Sof(C9)=Sof(F7)=Sof(F8)=Sof(F9)=FVAR(1)
5.a Aromatic/amide H refined with riding coordinates:
 C2(H2), C7(H7), C12(H12), C16(H16), C17(H17), C18(H18), C19(H19), C21(H21),
 C22(H22), C23(H23), C24(H24)
;
_shelx_shelxl_version_number 2014/7
_olex2_submission_special_instructions 'No special instructions were received'

loop_
_space_group_symop_operation_xyz
'x, y, z'
'-x, -y, -z'

loop_
_atom_site_label
_atom_site_type_symbol
_atom_site_fract_x
_atom_site_fract_y
_atom_site_fract_z
_atom_site_U_iso_or_equiv
_atom_site_adp_type
_atom_site_occupancy
_atom_site_site_symmetry_order
_atom_site_calc_flag
_atom_site_refinement_flags_posn
_atom_site_refinement_flags_adp
_atom_site_refinement_flags_occupancy
_atom_site_disorder_assembly
_atom_site_disorder_group
Cu1 Cu 0.55606(2) 0.24945(2) 0.78282(2) 0.01421(5) Uani 1 1 d . . . . .
Cu2 Cu 0.43957(2) 0.26865(2) 0.50887(2) 0.01596(5) Uani 1 1 d . . . . .
Cu3 Cu 0.24341(2) 0.22376(2) 0.60939(2) 0.01522(5) Uani 1 1 d . . . . .
F1 F 1.02389(9) 0.37648(9) 0.97470(10) 0.0250(2) Uani 1 1 d . . . . .
F2 F 0.87185(11) 0.21535(9) 0.90832(10) 0.0292(2) Uani 1 1 d . . . . .
F3 F 0.86834(10) 0.38764(9) 1.01907(9) 0.0251(2) Uani 1 1 d . . . . .
F4 F 0.82507(11) 0.47917(10) 0.55240(11) 0.0292(2) Uani 1 1 d . . . . .
F5 F 0.62450(12) 0.47778(11) 0.50653(12) 0.0350(3) Uani 1 1 d . . . . .
F6 F 0.65809(12) 0.31985(10) 0.40531(10) 0.0295(2) Uani 1 1 d . . . . .
F10 F -0.15103(13) 0.14314(12) 0.32615(16) 0.0503(4) Uani 1 1 d . . . . .
F11 F -0.11253(12) 0.32439(12) 0.35521(13) 0.0380(3) Uani 1 1 d . . . . .
F12 F -0.00851(13) 0.28360(17) 0.51911(12) 0.0549(4) Uani 1 1 d . . . . .
F13 F 0.02350(11) 0.05920(12) 0.62208(11) 0.0393(3) Uani 1 1 d . . . . .
F14 F 0.06321(12) 0.23405(12) 0.76304(15) 0.0424(3) Uani 1 1 d . . . . .
F15 F 0.05035(11) 0.08377(13) 0.80771(12) 0.0379(3) Uani 1 1 d . . . . .
F16 F 0.68985(10) 0.25107(10) 1.05004(11) 0.0275(2) Uani 1 1 d . . . . .
F17 F 0.60688(11) 0.06163(10) 0.97262(11) 0.0341(3) Uani 1 1 d . . . . .
F18 F 0.59520(11) 0.18027(12) 1.13287(10) 0.0351(3) Uani 1 1 d . . . . .
N1 N 0.67449(13) 0.30207(11) 0.73810(12) 0.0142(2) Uani 1 1 d . . . . .
N2 N 0.62469(13) 0.32260(11) 0.62909(12) 0.0140(2) Uani 1 1 d . . . . .
N3 N 0.25407(13) 0.23354(12) 0.39799(13) 0.0170(3) Uani 1 1 d . . . . .
N4 N 0.17684(13) 0.23918(12) 0.45163(12) 0.0155(2) Uani 1 1 d . . . . .
N5 N 0.30510(13) 0.19037(11) 0.75599(12) 0.0141(2) Uani 1 1 d . . . . .
N6 N 0.43707(13) 0.20150(11) 0.82912(12) 0.0138(2) Uani 1 1 d . . . . .
C1 C 0.80925(15) 0.34020(13) 0.80090(14) 0.0152(3) Uani 1 1 d . . . . .
C2 C 0.85034(15) 0.38695(13) 0.73523(15) 0.0166(3) Uani 1 1 d . . . . .
H2 H 0.9392 0.4198 0.7581 0.020 Uiso 1 1 calc R . . . .
C3 C 0.73035(15) 0.37407(13) 0.62814(15) 0.0148(3) Uani 1 1 d . . . . .
C4 C 0.89329(16) 0.32968(14) 0.92525(15) 0.0185(3) Uani 1 1 d . . . . .
C5 C 0.70944(16) 0.41203(14) 0.52285(16) 0.0190(3) Uani 1 1 d . . . . .
C6 C 0.17806(16) 0.22812(15) 0.27712(15) 0.0192(3) Uani 1 1 d D . . . .
C7 C 0.05096(16) 0.23046(16) 0.25025(16) 0.0203(3) Uani 1 1 d . . . . .
H7 H -0.0222 0.2275 0.1728 0.024 Uiso 1 1 calc R . . . .
C8 C 0.05582(15) 0.23815(14) 0.36344(15) 0.0169(3) Uani 1 1 d . . . . .
C9 C 0.2316(3) 0.2121(2) 0.1880(2) 0.0249(5) Uani 0.762(4) 1 d D U P A 1
F7 F 0.3660(3) 0.2529(3) 0.2558(4) 0.0359(7) Uani 0.762(4) 1 d D U P A 1
F8 F 0.1866(2) 0.2721(2) 0.1164(2) 0.0483(7) Uani 0.762(4) 1 d D U P A 1
F9 F 0.1959(2) 0.09783(17) 0.10277(17) 0.0496(6) Uani 0.762(4) 1 d D U P A 1
C9A C 0.2344(8) 0.2444(6) 0.1980(6) 0.0249(5) Uani 0.238(4) 1 d D U P A 2
F8A F 0.2567(7) 0.3526(5) 0.2014(7) 0.0473(18) Uani 0.238(4) 1 d D U P A 2
F7A F 0.3486(9) 0.2165(8) 0.2327(11) 0.033(2) Uani 0.238(4) 1 d D U P A 2
F9A F 0.1481(6) 0.1671(6) 0.0729(5) 0.052(2) Uani 0.238(4) 1 d D U P A 2
C10 C -0.05344(17) 0.24720(17) 0.39182(17) 0.0237(3) Uani 1 1 d . . . . .
C11 C 0.24256(15) 0.15279(13) 0.80870(14) 0.0151(3) Uani 1 1 d . . . . .
C12 C 0.33268(15) 0.13894(14) 0.91747(15) 0.0162(3) Uani 1 1 d . . . . .
H12 H 0.3157 0.1137 0.9728 0.019 Uiso 1 1 calc R . . . .
C13 C 0.45347(15) 0.17087(13) 0.92582(14) 0.0148(3) Uani 1 1 d . . . . .
C14 C 0.09549(17) 0.13264(16) 0.75080(16) 0.0206(3) Uani 1 1 d . . . . .
C15 C 0.58632(16) 0.16662(14) 1.02043(15) 0.0187(3) Uani 1 1 d . . . . .
C16 C 0.31643(18) -0.03602(15) 0.43636(17) 0.0252(3) Uani 1 1 d . . . . .
H16 H 0.2361 -0.0399 0.3642 0.030 Uiso 1 1 calc R . . . .
C17 C 0.31025(19) -0.06268(16) 0.53000(19) 0.0285(4) Uani 1 1 d . . . . .
H17 H 0.2261 -0.0856 0.5217 0.034 Uiso 1 1 calc R . . . .
C18 C 0.4290(2) -0.05616(15) 0.63891(18) 0.0280(4) Uani 1 1 d . . . . .
H18 H 0.4247 -0.0744 0.7039 0.034 Uiso 1 1 calc R . . . .
C19 C 0.55042(18) -0.02346(15) 0.65058(17) 0.0251(3) Uani 1 1 d . . . . .
H19 H 0.6296 -0.0185 0.7247 0.030 Uiso 1 1 calc R . . . .
C20 C 0.56042(17) 0.00296(14) 0.55505(16) 0.0216(3) Uani 1 1 d . . . . .
C21 C 0.5954(2) 0.52965(16) 0.9238(2) 0.0307(4) Uani 1 1 d . . . . .
H21 H 0.6849 0.5453 0.9427 0.037 Uiso 1 1 calc R . . . .
C22 C 0.4941(2) 0.52461(17) 0.8087(2) 0.0351(5) Uani 1 1 d . . . . .
H22 H 0.5141 0.5366 0.7485 0.042 Uiso 1 1 calc R . . . .
C23 C 0.3611(2) 0.50181(17) 0.77924(19) 0.0353(4) Uani 1 1 d . . . . .
H23 H 0.2919 0.4987 0.6994 0.042 Uiso 1 1 calc R . . . .
C24 C 0.3309(2) 0.48403(16) 0.86535(19) 0.0301(4) Uani 1 1 d . . . . .
H24 H 0.2407 0.4687 0.8445 0.036 Uiso 1 1 calc R . . . .
C25 C 0.43275(19) 0.48831(14) 0.98516(17) 0.0245(3) Uani 1 1 d . . . . .

loop_
_atom_site_aniso_label
_atom_site_aniso_U_11
_atom_site_aniso_U_22
_atom_site_aniso_U_33
_atom_site_aniso_U_23
_atom_site_aniso_U_13
_atom_site_aniso_U_12
Cu1 0.01309(9) 0.01831(9) 0.01353(9) 0.00924(7) 0.00711(7) 0.00493(7)
Cu2 0.01102(9) 0.02418(10) 0.01381(9) 0.01113(8) 0.00531(7) 0.00601(7)
Cu3 0.01484(9) 0.02246(10) 0.01247(9) 0.01142(8) 0.00713(7) 0.00806(7)
F1 0.0121(4) 0.0348(5) 0.0222(5) 0.0138(4) 0.0040(4) 0.0064(4)
F2 0.0308(6) 0.0219(5) 0.0258(5) 0.0151(4) 0.0053(4) 0.0063(4)
F3 0.0222(5) 0.0343(5) 0.0152(4) 0.0100(4) 0.0083(4) 0.0064(4)
F4 0.0275(5) 0.0325(5) 0.0325(6) 0.0185(5) 0.0178(5) 0.0017(4)
F5 0.0448(7) 0.0501(7) 0.0465(7) 0.0397(6) 0.0337(6) 0.0356(6)
F6 0.0384(6) 0.0295(5) 0.0168(5) 0.0092(4) 0.0140(4) 0.0029(5)
F10 0.0334(7) 0.0442(7) 0.0825(10) 0.0248(7) 0.0402(7) 0.0070(6)
F11 0.0354(6) 0.0546(7) 0.0495(7) 0.0340(6) 0.0296(6) 0.0324(6)
F12 0.0323(6) 0.1235(14) 0.0282(6) 0.0400(8) 0.0222(5) 0.0408(8)
F13 0.0181(5) 0.0637(8) 0.0192(5) 0.0066(5) 0.0061(4) 0.0089(5)
F14 0.0306(6) 0.0410(7) 0.0684(9) 0.0287(6) 0.0295(6) 0.0249(5)
F15 0.0220(5) 0.0687(8) 0.0409(6) 0.0381(6) 0.0201(5) 0.0131(5)
F16 0.0165(5) 0.0306(5) 0.0321(5) 0.0200(5) 0.0067(4) 0.0031(4)
F17 0.0305(6) 0.0259(5) 0.0357(6) 0.0150(5) 0.0074(5) 0.0172(4)
F18 0.0247(5) 0.0634(8) 0.0200(5) 0.0270(5) 0.0083(4) 0.0113(5)
N1 0.0144(6) 0.0156(6) 0.0121(6) 0.0066(5) 0.0059(5) 0.0056(5)
N2 0.0154(6) 0.0157(6) 0.0127(6) 0.0074(5) 0.0076(5) 0.0061(5)
N3 0.0150(6) 0.0254(7) 0.0144(6) 0.0120(5) 0.0080(5) 0.0075(5)
N4 0.0131(6) 0.0204(6) 0.0149(6) 0.0098(5) 0.0073(5) 0.0057(5)
N5 0.0145(6) 0.0161(6) 0.0129(6) 0.0069(5) 0.0074(5) 0.0069(5)
N6 0.0143(6) 0.0150(6) 0.0127(6) 0.0074(5) 0.0063(5) 0.0061(5)
C1 0.0136(7) 0.0143(6) 0.0145(7) 0.0057(6) 0.0056(6) 0.0043(5)
C2 0.0139(7) 0.0171(7) 0.0171(7) 0.0068(6) 0.0076(6) 0.0042(5)
C3 0.0155(7) 0.0149(6) 0.0165(7) 0.0067(6) 0.0102(6) 0.0056(5)
C4 0.0148(7) 0.0206(7) 0.0161(7) 0.0090(6) 0.0049(6) 0.0043(6)
C5 0.0200(7) 0.0211(7) 0.0215(8) 0.0119(6) 0.0128(6) 0.0083(6)
C6 0.0165(7) 0.0284(8) 0.0152(7) 0.0135(6) 0.0073(6) 0.0079(6)
C7 0.0146(7) 0.0315(8) 0.0157(7) 0.0138(6) 0.0059(6) 0.0083(6)
C8 0.0134(7) 0.0226(7) 0.0160(7) 0.0106(6) 0.0069(6) 0.0066(6)
C9 0.0225(9) 0.0419(16) 0.0212(9) 0.0217(11) 0.0127(8) 0.0167(11)
F7 0.0224(9) 0.0667(18) 0.0292(13) 0.0266(14) 0.0172(8) 0.0142(10)
F8 0.0530(12) 0.0965(19) 0.0523(13) 0.0652(14) 0.0411(11) 0.0518(13)
F9 0.0626(12) 0.0541(11) 0.0362(9) 0.0083(8) 0.0378(9) 0.0141(9)
C9A 0.0225(9) 0.0419(16) 0.0212(9) 0.0217(11) 0.0127(8) 0.0167(11)
F8A 0.066(3) 0.055(3) 0.055(3) 0.036(3) 0.048(3) 0.026(3)
F7A 0.033(4) 0.054(4) 0.027(4) 0.024(3) 0.020(3) 0.031(3)
F9A 0.048(3) 0.080(4) 0.022(2) 0.012(2) 0.024(2) 0.005(3)
C10 0.0176(7) 0.0379(9) 0.0223(8) 0.0179(7) 0.0113(7) 0.0123(7)
C11 0.0179(7) 0.0164(7) 0.0140(7) 0.0072(5) 0.0097(6) 0.0073(6)
C12 0.0187(7) 0.0198(7) 0.0147(7) 0.0101(6) 0.0100(6) 0.0075(6)
C13 0.0187(7) 0.0137(6) 0.0131(6) 0.0073(5) 0.0081(6) 0.0062(5)
C14 0.0201(8) 0.0299(8) 0.0187(7) 0.0135(7) 0.0125(6) 0.0112(6)
C15 0.0184(7) 0.0208(7) 0.0175(7) 0.0122(6) 0.0074(6) 0.0055(6)
C16 0.0243(8) 0.0181(7) 0.0251(8) 0.0056(6) 0.0098(7) 0.0069(6)
C17 0.0282(9) 0.0209(8) 0.0336(9) 0.0059(7) 0.0192(8) 0.0040(7)
C18 0.0390(10) 0.0194(8) 0.0264(9) 0.0083(7) 0.0196(8) 0.0059(7)
C19 0.0288(9) 0.0166(7) 0.0216(8) 0.0056(6) 0.0095(7) 0.0059(6)
C20 0.0238(8) 0.0129(7) 0.0210(8) 0.0040(6) 0.0092(7) 0.0046(6)
C21 0.0454(11) 0.0206(8) 0.0359(10) 0.0119(7) 0.0286(9) 0.0124(8)
C22 0.0632(14) 0.0230(8) 0.0312(10) 0.0143(8) 0.0314(10) 0.0165(9)
C23 0.0541(13) 0.0220(8) 0.0245(9) 0.0106(7) 0.0160(9) 0.0153(8)
C24 0.0368(10) 0.0194(8) 0.0308(9) 0.0096(7) 0.0158(8) 0.0116(7)
C25 0.0383(10) 0.0128(7) 0.0252(8) 0.0071(6) 0.0191(8) 0.0104(7)

loop_
_atom_type_symbol
_atom_type_description
_atom_type_scat_dispersion_real
_atom_type_scat_dispersion_imag
_atom_type_scat_source
C C 0.0033 0.0016 'International Tables Vol C Tables 4.2.6.8 and 6.1.1.4'
H H 0.0000 0.0000 'International Tables Vol C Tables 4.2.6.8 and 6.1.1.4'
N N 0.0061 0.0033 'International Tables Vol C Tables 4.2.6.8 and 6.1.1.4'
F F 0.0171 0.0103 'International Tables Vol C Tables 4.2.6.8 and 6.1.1.4'
Cu Cu 0.3201 1.2651 'International Tables Vol C Tables 4.2.6.8 and 6.1.1.4'

loop_
_geom_angle_atom_site_label_1
_geom_angle_atom_site_label_2
_geom_angle_atom_site_label_3
_geom_angle
_geom_angle_site_symmetry_1
_geom_angle_site_symmetry_3
N6 Cu1 N1 178.26(5) . .
N2 Cu2 N3 173.08(6) . .
N5 Cu3 N4 173.75(6) . .
N2 N1 Cu1 119.00(10) . .
C1 N1 Cu1 133.09(10) . .
C1 N1 N2 107.38(12) . .
N1 N2 Cu2 119.60(10) . .
C3 N2 Cu2 132.75(11) . .
C3 N2 N1 107.43(12) . .
N4 N3 Cu2 118.17(10) . .
C6 N3 Cu2 132.63(11) . .
C6 N3 N4 107.41(12) . .
N3 N4 Cu3 118.29(10) . .
C8 N4 Cu3 133.46(11) . .
C8 N4 N3 107.47(12) . .
N6 N5 Cu3 119.66(10) . .
C11 N5 Cu3 132.70(11) . .
C11 N5 N6 107.63(12) . .
N5 N6 Cu1 119.86(9) . .
C13 N6 Cu1 132.68(11) . .
C13 N6 N5 107.45(12) . .
N1 C1 C2 111.16(13) . .
N1 C1 C4 120.15(14) . .
C2 C1 C4 128.69(14) . .
C1 C2 H2 128.5 . .
C3 C2 C1 103.08(13) . .
C3 C2 H2 128.5 . .
N2 C3 C2 110.95(13) . .
N2 C3 C5 120.73(13) . .
C2 C3 C5 128.30(14) . .
F1 C4 F2 107.69(13) . .
F1 C4 F3 107.07(12) . .
F1 C4 C1 110.96(13) . .
F2 C4 F3 105.89(13) . .
F2 C4 C1 112.62(13) . .
F3 C4 C1 112.28(13) . .
F4 C5 F5 107.14(13) . .
F4 C5 C3 111.02(13) . .
F5 C5 C3 111.75(13) . .
F6 C5 F4 107.07(13) . .
F6 C5 F5 106.29(13) . .
F6 C5 C3 113.22(13) . .
N3 C6 C7 110.85(14) . .
N3 C6 C9 120.45(16) . .
N3 C6 C9A 123.1(3) . .
C7 C6 C9 128.53(16) . .
C7 C6 C9A 124.8(3) . .
C6 C7 H7 128.3 . .
C6 C7 C8 103.30(13) . .
C8 C7 H7 128.3 . .
N4 C8 C7 110.96(14) . .
N4 C8 C10 121.92(14) . .
C7 C8 C10 127.11(14) . .
F7 C9 C6 112.0(3) . .
F8 C9 C6 110.6(2) . .
F8 C9 F7 107.1(3) . .
F8 C9 F9 106.4(2) . .
F9 C9 C6 113.7(2) . .
F9 C9 F7 106.6(2) . .
F8A C9A C6 116.2(6) . .
F8A C9A F7A 108.0(6) . .
F8A C9A F9A 106.9(6) . .
F7A C9A C6 111.1(9) . .
F9A C9A C6 108.0(5) . .
F9A C9A F7A 106.1(6) . .
F10 C10 C8 112.56(15) . .
F11 C10 F10 105.77(14) . .
F11 C10 F12 107.42(16) . .
F11 C10 C8 110.95(14) . .
F12 C10 F10 107.22(16) . .
F12 C10 C8 112.54(14) . .
N5 C11 C12 110.84(13) . .
N5 C11 C14 120.80(13) . .
C12 C11 C14 128.35(14) . .
C11 C12 H12 128.5 . .
C13 C12 C11 103.07(13) . .
C13 C12 H12 128.5 . .
N6 C13 C12 111.01(13) . .
N6 C13 C15 121.44(14) . .
C12 C13 C15 127.44(14) . .
F13 C14 C11 112.47(13) . .
F14 C14 F13 105.97(14) . .
F14 C14 C11 112.58(14) . .
F15 C14 F13 106.72(15) . .
F15 C14 F14 107.07(14) . .
F15 C14 C11 111.61(13) . .
F16 C15 F17 105.81(13) . .
F16 C15 C13 112.98(13) . .
F17 C15 C13 112.07(13) . .
F18 C15 F16 107.67(13) . .
F18 C15 F17 106.87(13) . .
F18 C15 C13 111.07(13) . .
C17 C16 H16 119.3 . .
C17 C16 C20 121.41(17) . 2_656
C20 C16 H16 119.3 2_656 .
C16 C17 H17 120.0 . .
C16 C17 C18 120.04(17) . .
C18 C17 H17 120.0 . .
C17 C18 H18 120.0 . .
C19 C18 C17 119.95(17) . .
C19 C18 H18 120.0 . .
C18 C19 H19 119.2 . .
C18 C19 C20 121.59(17) . .
C20 C19 H19 119.2 . .
C16 C20 C19 122.99(16) 2_656 .
C16 C20 C20 118.7(2) 2_656 2_656
C19 C20 C20 118.3(2) . 2_656
C22 C21 H21 119.8 . .
C22 C21 C25 120.47(19) . 2_667
C25 C21 H21 119.8 2_667 .
C21 C22 H22 119.7 . .
C21 C22 C23 120.54(18) . .
C23 C22 H22 119.7 . .
C22 C23 H23 119.8 . .
C24 C23 C22 120.31(19) . .
C24 C23 H23 119.8 . .
C23 C24 H24 119.6 . .
C23 C24 C25 120.8(2) . .
C25 C24 H24 119.6 . .
C21 C25 C25 119.1(2) 2_667 2_667
C24 C25 C21 122.09(19) . 2_667
C24 C25 C25 118.8(2) . 2_667

loop_
_geom_bond_atom_site_label_1
_geom_bond_atom_site_label_2
_geom_bond_distance
_geom_bond_site_symmetry_2
Cu1 N1 1.8720(13) .
Cu1 N6 1.8719(13) .
Cu2 N2 1.8671(13) .
Cu2 N3 1.8738(13) .
Cu3 N4 1.8770(13) .
Cu3 N5 1.8757(13) .
F1 C4 1.3358(18) .
F2 C4 1.3441(19) .
F3 C4 1.3476(19) .
F4 C5 1.3355(19) .
F5 C5 1.3440(19) .
F6 C5 1.3351(19) .
F10 C10 1.334(2) .
F11 C10 1.329(2) .
F12 C10 1.331(2) .
F13 C14 1.337(2) .
F14 C14 1.335(2) .
F15 C14 1.3292(19) .
F16 C15 1.3365(19) .
F17 C15 1.341(2) .
F18 C15 1.3346(19) .
N1 N2 1.3619(17) .
N1 C1 1.3451(19) .
N2 C3 1.3495(19) .
N3 N4 1.3617(18) .
N3 C6 1.3493(19) .
N4 C8 1.3442(19) .
N5 N6 1.3570(17) .
N5 C11 1.3462(19) .
N6 C13 1.3457(19) .
C1 C2 1.385(2) .
C1 C4 1.492(2) .
C2 H2 0.9500 .
C2 C3 1.383(2) .
C3 C5 1.493(2) .
C6 C7 1.381(2) .
C6 C9 1.502(3) .
C6 C9A 1.491(7) .
C7 H7 0.9500 .
C7 C8 1.384(2) .
C8 C10 1.495(2) .
C9 F7 1.340(3) .
C9 F8 1.329(3) .
C9 F9 1.338(3) .
C9A F8A 1.329(5) .
C9A F7A 1.334(5) .
C9A F9A 1.329(5) .
C11 C12 1.385(2) .
C11 C14 1.491(2) .
C12 H12 0.9500 .
C12 C13 1.384(2) .
C13 C15 1.493(2) .
C16 H16 0.9500 .
C16 C17 1.371(3) .
C16 C20 1.412(3) 2_656
C17 H17 0.9500 .
C17 C18 1.414(3) .
C18 H18 0.9500 .
C18 C19 1.372(3) .
C19 H19 0.9500 .
C19 C20 1.413(3) .
C20 C16 1.412(3) 2_656
C20 C20 1.438(3) 2_656
C21 H21 0.9500 .
C21 C22 1.373(3) .
C21 C25 1.420(3) 2_667
C22 H22 0.9500 .
C22 C23 1.406(3) .
C23 H23 0.9500 .
C23 C24 1.373(3) .
C24 H24 0.9500 .
C24 C25 1.419(3) .
C25 C21 1.420(3) 2_667
C25 C25 1.422(4) 2_667

loop_
_geom_torsion_atom_site_label_1
_geom_torsion_atom_site_label_2
_geom_torsion_atom_site_label_3
_geom_torsion_atom_site_label_4
_geom_torsion
_geom_torsion_site_symmetry_1
_geom_torsion_site_symmetry_4
Cu1 N1 N2 Cu2 -12.60(14) . .
Cu1 N1 N2 C3 172.12(9) . .
Cu1 N1 C1 C2 -170.85(11) . .
Cu1 N1 C1 C4 8.7(2) . .
Cu1 N6 C13 C12 -178.59(11) . .
Cu1 N6 C13 C15 -2.2(2) . .
Cu2 N2 C3 C2 -173.84(11) . .
Cu2 N2 C3 C5 7.8(2) . .
Cu2 N3 N4 Cu3 -22.60(15) . .
Cu2 N3 N4 C8 166.16(10) . .
Cu2 N3 C6 C7 -163.80(12) . .
Cu2 N3 C6 C9 20.5(3) . .
Cu2 N3 C6 C9A 4.0(4) . .
Cu3 N4 C8 C7 -168.67(12) . .
Cu3 N4 C8 C10 12.6(2) . .
Cu3 N5 N6 Cu1 -0.21(15) . .
Cu3 N5 N6 C13 -179.14(10) . .
Cu3 N5 C11 C12 178.92(11) . .
Cu3 N5 C11 C14 -1.6(2) . .
N1 N2 C3 C2 0.57(17) . .
N1 N2 C3 C5 -177.82(13) . .
N1 C1 C2 C3 -0.05(17) . .
N1 C1 C4 F1 -177.63(13) . .
N1 C1 C4 F2 61.57(19) . .
N1 C1 C4 F3 -57.86(18) . .
N2 N1 C1 C2 0.40(16) . .
N2 N1 C1 C4 179.97(13) . .
N2 C3 C5 F4 169.05(13) . .
N2 C3 C5 F5 49.5(2) . .
N2 C3 C5 F6 -70.48(18) . .
N3 N4 C8 C7 0.69(18) . .
N3 N4 C8 C10 -178.07(15) . .
N3 C6 C7 C8 0.23(19) . .
N3 C6 C9 F7 -25.7(3) . .
N3 C6 C9 F8 -145.1(2) . .
N3 C6 C9 F9 95.2(2) . .
N3 C6 C9A F8A -98.8(6) . .
N3 C6 C9A F7A 25.1(6) . .
N3 C6 C9A F9A 141.1(4) . .
N4 N3 C6 C7 0.17(19) . .
N4 N3 C6 C9 -175.54(17) . .
N4 N3 C6 C9A 168.0(3) . .
N4 C8 C10 F10 -106.67(18) . .
N4 C8 C10 F11 135.02(16) . .
N4 C8 C10 F12 14.6(2) . .
N5 N6 C13 C12 0.15(17) . .
N5 N6 C13 C15 176.55(13) . .
N5 C11 C12 C13 -0.04(17) . .
N5 C11 C14 F13 53.4(2) . .
N5 C11 C14 F14 -66.23(19) . .
N5 C11 C14 F15 173.32(14) . .
N6 N5 C11 C12 0.14(17) . .
N6 N5 C11 C14 179.57(13) . .
N6 C13 C15 F16 35.0(2) . .
N6 C13 C15 F17 -84.42(18) . .
N6 C13 C15 F18 156.13(14) . .
C1 N1 N2 Cu2 174.70(10) . .
C1 N1 N2 C3 -0.58(15) . .
C1 C2 C3 N2 -0.32(17) . .
C1 C2 C3 C5 177.92(15) . .
C2 C1 C4 F1 1.9(2) . .
C2 C1 C4 F2 -118.94(17) . .
C2 C1 C4 F3 121.63(17) . .
C2 C3 C5 F4 -9.0(2) . .
C2 C3 C5 F5 -128.59(17) . .
C2 C3 C5 F6 111.43(18) . .
C4 C1 C2 C3 -179.58(15) . .
C6 N3 N4 Cu3 170.73(11) . .
C6 N3 N4 C8 -0.51(17) . .
C6 C7 C8 N4 -0.56(19) . .
C6 C7 C8 C10 178.11(17) . .
C7 C6 C9 F7 159.4(2) . .
C7 C6 C9 F8 40.0(3) . .
C7 C6 C9 F9 -79.7(3) . .
C7 C6 C9A F8A 67.3(6) . .
C7 C6 C9A F7A -168.8(4) . .
C7 C6 C9A F9A -52.8(6) . .
C7 C8 C10 F10 74.8(2) . .
C7 C8 C10 F11 -43.5(2) . .
C7 C8 C10 F12 -163.91(18) . .
C9 C6 C7 C8 175.50(19) . .
C9A C6 C7 C8 -167.3(3) . .
C11 N5 N6 Cu1 178.76(10) . .
C11 N5 N6 C13 -0.17(16) . .
C11 C12 C13 N6 -0.07(17) . .
C11 C12 C13 C15 -176.19(15) . .
C12 C11 C14 F13 -127.27(17) . .
C12 C11 C14 F14 113.10(18) . .
C12 C11 C14 F15 -7.3(2) . .
C12 C13 C15 F16 -149.22(15) . .
C12 C13 C15 F17 91.34(19) . .
C12 C13 C15 F18 -28.1(2) . .
C14 C11 C12 C13 -179.42(15) . .
C16 C17 C18 C19 -0.2(3) . .
C17 C18 C19 C20 -0.7(3) . .
C18 C19 C20 C16 -179.53(16) . 2_656
C18 C19 C20 C20 1.2(3) . 2_656
C20 C16 C17 C18 0.7(3) 2_656 .
C21 C22 C23 C24 -0.1(3) . .
C22 C23 C24 C25 0.0(3) . .
C23 C24 C25 C21 179.97(16) . 2_667
C23 C24 C25 C25 0.2(3) . 2_667
C25 C21 C22 C23 0.1(3) 2_667 .
